data_4114427
loop_
_publ_author_name
'Brian H. White'
'Marc L. Snapper'

_publ_section_title
;
 Ring-Opening Metathesis/Oxy-Cope Rearrangement: A New Strategy for the
 Synthesis of Bicyclic Medium Ring-Containing Compounds
;
_journal_name_full 'Journal of the American Chemical Society'
_journal_page_first 14901
_journal_page_last 14904
_journal_paper_doi 10.1021/ja037656n
_journal_volume 125
_journal_year 2003
_chemical_formula_sum 'C18 H22 N4 O5'
_chemical_formula_weight 374.40
_chemical_name_systematic
; 
 ? 
;
_space_group_IT_number 15
_symmetry_cell_setting monoclinic
_symmetry_space_group_name_Hall '-C 2yc'
_symmetry_space_group_name_H-M 'C 1 2/c 1'
_atom_sites_solution_hydrogens geom
_atom_sites_solution_primary direct
_atom_sites_solution_secondary difmap
_audit_creation_method SHELXL-97
_cell_angle_alpha 90.00
_cell_angle_beta 99.748(2)
_cell_angle_gamma 90.00
_cell_formula_units_Z 8
_cell_length_a 14.8687(13)
_cell_length_b 7.1875(7)
_cell_length_c 33.273(3)
_cell_measurement_reflns_used 3552
_cell_measurement_temperature 193(2)
_cell_measurement_theta_max 27.95
_cell_measurement_theta_min 2.48
_cell_volume 3504.5(6)
_computing_cell_refinement 'Bruker SMART'
_computing_data_collection 'Bruker SMART'
_computing_data_reduction 'Bruker SAINT'
_computing_molecular_graphics 'Bruker SHELXTL'
_computing_publication_material 'Bruker SHELXTL'
_computing_structure_refinement 'SHELXL-97 (Sheldrick, 1997)'
_computing_structure_solution 'SHELXS-97 (Sheldrick, 1990)'
_diffrn_ambient_temperature 273(2)
_diffrn_measured_fraction_theta_full 0.999
_diffrn_measured_fraction_theta_max 0.999
_diffrn_measurement_device_type 'CCD area detector'
_diffrn_measurement_method 'phi and omega scans'
_diffrn_radiation_monochromator graphite
_diffrn_radiation_source 'fine-focus sealed tube'
_diffrn_radiation_type MoK\a
_diffrn_radiation_wavelength 0.71073
_diffrn_reflns_av_R_equivalents 0.0462
_diffrn_reflns_av_sigmaI/netI 0.0444
_diffrn_reflns_limit_h_max 19
_diffrn_reflns_limit_h_min -14
_diffrn_reflns_limit_k_max 9
_diffrn_reflns_limit_k_min -9
_diffrn_reflns_limit_l_max 44
_diffrn_reflns_limit_l_min -43
_diffrn_reflns_number 12592
_diffrn_reflns_theta_full 28.32
_diffrn_reflns_theta_max 28.32
_diffrn_reflns_theta_min 1.24
_exptl_absorpt_coefficient_mu 0.105
_exptl_absorpt_correction_type none
_exptl_crystal_colour red
_exptl_crystal_density_diffrn 1.419
_exptl_crystal_density_meas 0
_exptl_crystal_F_000 1584
_exptl_crystal_size_max 0.45
_exptl_crystal_size_mid 0.38
_exptl_crystal_size_min 0.10
_refine_diff_density_max 0.360
_refine_diff_density_min -0.213
_refine_diff_density_rms 0.081
_refine_ls_extinction_method none
_refine_ls_goodness_of_fit_ref 1.005
_refine_ls_hydrogen_treatment mixed
_refine_ls_matrix_type full
_refine_ls_number_parameters 244
_refine_ls_number_reflns 4347
_refine_ls_number_restraints 0
_refine_ls_restrained_S_all 1.005
_refine_ls_R_factor_all 0.0578
_refine_ls_R_factor_gt 0.0417
_refine_ls_shift/su_max 0.001
_refine_ls_shift/su_mean 0.000
_refine_ls_structure_factor_coef Fsqd
_refine_ls_weighting_details 'calc w=1/[\s^2^(Fo^2^)+(0.0604P)^2^+0.0000P] where P=(Fo^2^+2Fc^2^)/3'
_refine_ls_weighting_scheme calc
_refine_ls_wR_factor_gt 0.1005
_refine_ls_wR_factor_ref 0.1147
_reflns_number_gt 3203
_reflns_number_total 4347
_reflns_threshold_expression >2sigma(I)
_cod_data_source_file ja037656nsi20030730_113512.cif
_cod_data_source_block bwXVIIt
_cod_database_code 4114427

loop_
_symmetry_equiv_pos_as_xyz
'x, y, z'
'-x, y, -z+1/2'
'x+1/2, y+1/2, z'
'-x+1/2, y+1/2, -z+1/2'
'-x, -y, -z'
'x, -y, z-1/2'
'-x+1/2, -y+1/2, -z'
'x+1/2, -y+1/2, z-1/2'

loop_
_atom_site_label
_atom_site_type_symbol
_atom_site_fract_x
_atom_site_fract_y
_atom_site_fract_z
_atom_site_U_iso_or_equiv
_atom_site_adp_type
_atom_site_occupancy
_atom_site_symmetry_multiplicity
_atom_site_calc_flag
_atom_site_refinement_flags
O2 O -0.02951(7) 1.16012(15) 0.44033(3) 0.0345(3) Uani 1 1 d .
N3 N 0.02630(8) 1.16451(15) 0.47252(4) 0.0257(3) Uani 1 1 d .
N1 N 0.11283(8) 0.88481(16) 0.37123(3) 0.0255(3) Uani 1 1 d .
C13 C 0.14251(9) 0.99763(17) 0.43902(4) 0.0216(3) Uani 1 1 d .
N2 N 0.08564(8) 0.98075(16) 0.40325(3) 0.0252(3) Uani 1 1 d .
H2B H 0.0321 1.0297 0.4002 0.030 Uiso 1 1 calc R
C14 C 0.11550(9) 1.08208(17) 0.47378(4) 0.0217(3) Uani 1 1 d .
N4 N 0.31774(8) 1.01541(16) 0.55386(4) 0.0270(3) Uani 1 1 d .
O4 O 0.28635(8) 1.07109(16) 0.58347(3) 0.0413(3) Uani 1 1 d .
C17 C 0.29035(9) 0.93722(17) 0.48062(4) 0.0240(3) Uani 1 1 d .
H17 H 0.3499 0.8934 0.4831 0.029 Uiso 1 1 calc R
C15 C 0.17284(9) 1.08516(17) 0.51126(4) 0.0227(3) Uani 1 1 d .
H15 H 0.1531 1.1360 0.5340 0.027 Uiso 1 1 calc R
O5 O 0.39657(7) 0.96247(16) 0.55582(3) 0.0401(3) Uani 1 1 d .
C16 C 0.25848(9) 1.01272(17) 0.51445(4) 0.0226(3) Uani 1 1 d .
O3 O 0.00803(7) 1.23592(15) 0.50357(3) 0.0366(3) Uani 1 1 d .
O1 O 0.17462(7) 0.74991(15) 0.25677(3) 0.0389(3) Uani 1 1 d .
C10 C 0.04884(9) 0.84349(17) 0.34160(4) 0.0227(3) Uani 1 1 d .
C18 C 0.23299(9) 0.92889(18) 0.44405(4) 0.0241(3) Uani 1 1 d .
H18 H 0.2539 0.8766 0.4218 0.029 Uiso 1 1 calc R
C4 C 0.02212(10) 0.40183(19) 0.34075(5) 0.0308(3) Uani 1 1 d .
H4A H 0.0440 0.3834 0.3683 0.037 Uiso 1 1 calc R
C9 C -0.05071(9) 0.89029(19) 0.33965(4) 0.0260(3) Uani 1 1 d .
H9A H -0.0833 0.8520 0.3132 0.031 Uiso 1 1 calc R
H9B H -0.0563 1.0245 0.3412 0.031 Uiso 1 1 calc R
C11 C 0.07893(9) 0.74982(18) 0.30536(4) 0.0241(3) Uani 1 1 d .
H11 H 0.0242 0.7076 0.2870 0.029 Uiso 1 1 calc R
C1 C 0.20733(11) 0.5991(2) 0.28320(5) 0.0361(4) Uani 1 1 d .
H1A H 0.2693 0.6234 0.2967 0.043 Uiso 1 1 calc R
H1B H 0.2070 0.4847 0.2677 0.043 Uiso 1 1 calc R
C12 C 0.13295(11) 0.8760(2) 0.28099(4) 0.0324(3) Uani 1 1 d .
H12A H 0.0928 0.9616 0.2640 0.039 Uiso 1 1 calc R
H12B H 0.1786 0.9467 0.2990 0.039 Uiso 1 1 calc R
C3 C 0.09027(10) 0.3986(2) 0.31238(5) 0.0335(3) Uani 1 1 d .
H3A H 0.0590 0.3794 0.2847 0.040 Uiso 1 1 calc R
H3B H 0.1323 0.2960 0.3195 0.040 Uiso 1 1 calc R
C5 C -0.06614(10) 0.42861(19) 0.32987(5) 0.0311(3) Uani 1 1 d .
H5A H -0.0894 0.4309 0.3021 0.037 Uiso 1 1 calc R
C8 C -0.09919(10) 0.8025(2) 0.37293(5) 0.0335(3) Uani 1 1 d .
H8A H -0.0532 0.7481 0.3938 0.040 Uiso 1 1 calc R
H8B H -0.1289 0.9010 0.3857 0.040 Uiso 1 1 calc R
C2 C 0.14346(9) 0.58175(19) 0.31488(4) 0.0268(3) Uani 1 1 d .
H2A H 0.1791 0.5956 0.3423 0.032 Uiso 1 1 calc R
C7 C -0.17010(10) 0.6532(2) 0.35781(5) 0.0342(3) Uani 1 1 d .
H7A H -0.2177 0.6573 0.3745 0.041 Uiso 1 1 calc R
H7B H -0.1980 0.6826 0.3300 0.041 Uiso 1 1 calc R
C6 C -0.13192(11) 0.4556(2) 0.35881(5) 0.0341(3) Uani 1 1 d .
H6A H -0.1014 0.4277 0.3863 0.041 Uiso 1 1 calc R
H6B H -0.1821 0.3686 0.3520 0.041 Uiso 1 1 calc R

loop_
_atom_site_aniso_label
_atom_site_aniso_U_11
_atom_site_aniso_U_22
_atom_site_aniso_U_33
_atom_site_aniso_U_23
_atom_site_aniso_U_13
_atom_site_aniso_U_12
O2 0.0257(6) 0.0437(6) 0.0319(6) -0.0045(5) -0.0017(4) 0.0082(5)
N3 0.0232(6) 0.0262(6) 0.0278(6) -0.0008(5) 0.0045(5) 0.0017(5)
N1 0.0257(6) 0.0288(6) 0.0224(6) -0.0040(5) 0.0050(5) 0.0002(5)
C13 0.0230(7) 0.0197(6) 0.0223(7) 0.0003(5) 0.0042(5) -0.0027(5)
N2 0.0222(6) 0.0293(6) 0.0236(6) -0.0045(5) 0.0024(4) 0.0025(5)
C14 0.0193(7) 0.0213(6) 0.0247(7) 0.0000(5) 0.0048(5) 0.0002(5)
N4 0.0273(6) 0.0267(6) 0.0257(6) 0.0007(5) 0.0011(5) -0.0001(5)
O4 0.0394(7) 0.0606(8) 0.0229(6) -0.0074(5) 0.0026(4) 0.0093(6)
C17 0.0209(7) 0.0231(6) 0.0282(7) 0.0013(5) 0.0045(5) 0.0006(5)
C15 0.0259(7) 0.0211(6) 0.0219(7) -0.0008(5) 0.0065(5) -0.0026(5)
O5 0.0267(6) 0.0565(7) 0.0342(6) -0.0043(5) -0.0033(4) 0.0092(5)
C16 0.0238(7) 0.0211(6) 0.0219(7) 0.0009(5) 0.0014(5) -0.0023(5)
O3 0.0321(6) 0.0473(6) 0.0316(6) -0.0092(5) 0.0089(4) 0.0097(5)
O1 0.0432(7) 0.0465(6) 0.0304(6) -0.0009(5) 0.0157(5) 0.0015(5)
C10 0.0244(7) 0.0213(6) 0.0222(7) 0.0022(5) 0.0032(5) -0.0018(5)
C18 0.0247(7) 0.0249(6) 0.0237(7) -0.0015(5) 0.0069(5) -0.0001(5)
C4 0.0351(9) 0.0226(7) 0.0332(8) 0.0045(6) 0.0012(6) -0.0010(6)
C9 0.0244(7) 0.0267(7) 0.0259(7) -0.0014(5) 0.0011(5) 0.0006(5)
C11 0.0241(7) 0.0272(7) 0.0200(7) -0.0019(5) 0.0006(5) -0.0010(5)
C1 0.0318(8) 0.0427(9) 0.0349(9) -0.0056(7) 0.0084(6) 0.0031(7)
C12 0.0355(8) 0.0345(8) 0.0283(8) -0.0012(6) 0.0086(6) -0.0014(6)
C3 0.0331(9) 0.0270(7) 0.0387(9) -0.0047(6) 0.0017(7) 0.0036(6)
C5 0.0346(9) 0.0266(7) 0.0299(8) -0.0001(6) -0.0007(6) -0.0037(6)
C8 0.0297(8) 0.0383(8) 0.0341(8) -0.0063(6) 0.0102(6) -0.0050(6)
C2 0.0242(7) 0.0307(7) 0.0242(7) -0.0034(6) 0.0003(5) 0.0024(6)
C7 0.0242(8) 0.0386(8) 0.0402(9) 0.0001(7) 0.0068(6) -0.0044(6)
C6 0.0313(8) 0.0348(8) 0.0353(8) 0.0042(7) 0.0029(6) -0.0058(6)

loop_
_atom_type_symbol
_atom_type_description
_atom_type_scat_dispersion_real
_atom_type_scat_dispersion_imag
_atom_type_scat_source
C C 0.0033 0.0016 'International Tables Vol C Tables 4.2.6.8 and 6.1.1.4'
H H 0.0000 0.0000 'International Tables Vol C Tables 4.2.6.8 and 6.1.1.4'
N N 0.0061 0.0033 'International Tables Vol C Tables 4.2.6.8 and 6.1.1.4'
O O 0.0106 0.0060 'International Tables Vol C Tables 4.2.6.8 and 6.1.1.4'

loop_
_geom_angle_atom_site_label_1
_geom_angle_atom_site_label_2
_geom_angle_atom_site_label_3
_geom_angle
O3 N3 O2 121.87(11)
O3 N3 C14 118.72(11)
O2 N3 C14 119.41(11)
C10 N1 N2 115.52(11)
N2 C13 C18 121.06(11)
N2 C13 C14 122.46(12)
C18 C13 C14 116.47(12)
C13 N2 N1 120.28(11)
C15 C14 C13 121.52(12)
C15 C14 N3 116.14(11)
C13 C14 N3 122.31(12)
O5 N4 O4 123.37(12)
O5 N4 C16 118.28(11)
O4 N4 C16 118.35(11)
C18 C17 C16 119.20(12)
C16 C15 C14 119.20(12)
C15 C16 C17 121.57(12)
C15 C16 N4 118.80(11)
C17 C16 N4 119.63(12)
C12 O1 C1 105.67(11)
N1 C10 C9 125.14(12)
N1 C10 C11 115.73(12)
C9 C10 C11 119.03(11)
C17 C18 C13 121.88(12)
C5 C4 C3 125.38(14)
C10 C9 C8 116.69(12)
C10 C11 C12 114.25(11)
C10 C11 C2 116.27(11)
C12 C11 C2 102.05(11)
O1 C1 C2 107.34(12)
O1 C12 C11 103.92(11)
C4 C3 C2 110.53(12)
C4 C5 C6 124.91(14)
C7 C8 C9 115.34(12)
C3 C2 C1 113.93(12)
C3 C2 C11 111.40(11)
C1 C2 C11 103.33(11)
C6 C7 C8 114.35(12)
C5 C6 C7 112.81(12)

loop_
_geom_bond_atom_site_label_1
_geom_bond_atom_site_label_2
_geom_bond_distance
O2 N3 1.2394(15)
N3 O3 1.2245(14)
N3 C14 1.4467(17)
N1 C10 1.2837(17)
N1 N2 1.3855(15)
C13 N2 1.3437(17)
C13 C18 1.4163(18)
C13 C14 1.4231(17)
C14 C15 1.3865(18)
N4 O5 1.2234(15)
N4 O4 1.2266(15)
N4 C16 1.4508(17)
C17 C18 1.3639(19)
C17 C16 1.4025(18)
C15 C16 1.3630(18)
O1 C12 1.4226(17)
O1 C1 1.4282(19)
C10 C9 1.5086(18)
C10 C11 1.5132(18)
C4 C5 1.315(2)
C4 C3 1.498(2)
C9 C8 1.5537(19)
C11 C12 1.5316(19)
C11 C2 1.5418(19)
C1 C2 1.539(2)
C3 C2 1.531(2)
C5 C6 1.497(2)
C8 C7 1.529(2)
C7 C6 1.528(2)

loop_
_geom_torsion_atom_site_label_1
_geom_torsion_atom_site_label_2
_geom_torsion_atom_site_label_3
_geom_torsion_atom_site_label_4
_geom_torsion
C18 C13 N2 N1 4.11(18)
C14 C13 N2 N1 -175.01(11)
C10 N1 N2 C13 166.38(12)
N2 C13 C14 C15 174.89(12)
C18 C13 C14 C15 -4.27(18)
N2 C13 C14 N3 -3.27(19)
C18 C13 C14 N3 177.57(11)
O3 N3 C14 C15 2.26(17)
O2 N3 C14 C15 -177.31(11)
O3 N3 C14 C13 -179.48(12)
O2 N3 C14 C13 0.95(19)
C13 C14 C15 C16 2.85(19)
N3 C14 C15 C16 -178.87(11)
C14 C15 C16 C17 0.79(19)
C14 C15 C16 N4 -179.57(11)
C18 C17 C16 C15 -2.83(19)
C18 C17 C16 N4 177.54(12)
O5 N4 C16 C15 -174.81(12)
O4 N4 C16 C15 4.99(18)
O5 N4 C16 C17 4.83(18)
O4 N4 C16 C17 -175.37(12)
N2 N1 C10 C9 -0.37(19)
N2 N1 C10 C11 176.18(10)
C16 C17 C18 C13 1.23(19)
N2 C13 C18 C17 -176.99(12)
C14 C13 C18 C17 2.18(18)
N1 C10 C9 C8 -62.35(18)
C11 C10 C9 C8 121.20(13)
N1 C10 C11 C12 -68.91(16)
C9 C10 C11 C12 107.87(14)
N1 C10 C11 C2 49.63(16)
C9 C10 C11 C2 -133.59(12)
C12 O1 C1 C2 30.06(15)
C1 O1 C12 C11 -42.79(15)
C10 C11 C12 O1 164.30(11)
C2 C11 C12 O1 37.96(14)
C5 C4 C3 C2 102.73(17)
C3 C4 C5 C6 -171.83(13)
C10 C9 C8 C7 -110.48(15)
C4 C3 C2 C1 -173.42(13)
C4 C3 C2 C11 -57.01(16)
O1 C1 C2 C3 115.77(14)
O1 C1 C2 C11 -5.25(15)
C10 C11 C2 C3 93.07(14)
C12 C11 C2 C3 -141.92(12)
C10 C11 C2 C1 -144.20(12)
C12 C11 C2 C1 -19.20(14)
C9 C8 C7 C6 90.06(16)
C4 C5 C6 C7 110.93(17)
C8 C7 C6 C5 -65.62(17)
